data_7055968
loop_
_publ_author_name
'Dodds, Christopher A.'
'Hobday, Claire L.'
'Kennedy, Alan R.'
'McKellar, Scott C.'
'Smillie, Katy'
'Walls, Aiden'

_publ_section_title
;
 Ag(i) bipyridyl coordination polymers containing functional anions
;
_journal_issue 4
_journal_name_full 'New J. Chem.'
_journal_page_first 1574
_journal_paper_doi 10.1039/C6NJ03555H
_journal_volume 41
_journal_year 2017
_chemical_formula_sum 'C19 H15 Ag N4 O3'
_chemical_formula_weight 455.22
_space_group_crystal_system triclinic
_space_group_IT_number 2
_space_group_name_Hall '-P 1'
_space_group_name_H-M_alt 'P -1'
_symmetry_space_group_name_Hall '-P 1'
_symmetry_space_group_name_H-M 'P -1'
_atom_sites_solution_hydrogens geom
_audit_creation_method SHELXL-2014/7
_audit_update_record
;
2016-11-14 deposited with the CCDC.
2017-01-19 downloaded from the CCDC.
;
_cell_angle_alpha 71.640(3)
_cell_angle_beta 78.179(3)
_cell_angle_gamma 78.327(3)
_cell_formula_units_Z 4
_cell_length_a 10.0038(5)
_cell_length_b 13.3770(7)
_cell_length_c 14.2918(8)
_cell_measurement_reflns_used 6874
_cell_measurement_temperature 123(2)
_cell_measurement_theta_max 27.10
_cell_measurement_theta_min 1.02
_cell_volume 1757.03(16)
_computing_data_collection 'Denzo & Collect'
_computing_data_reduction sadabs
_computing_molecular_graphics MERCURY
_computing_publication_material SHELXL
_computing_structure_refinement 'SHELXL-2014/7 (Sheldrick, 2014)'
_computing_structure_solution SIR92
_diffrn_ambient_temperature 123(2)
_diffrn_measured_fraction_theta_full 0.983
_diffrn_measured_fraction_theta_max 0.949
_diffrn_measurement_device_type 'Nonius Kappa CCD'
_diffrn_measurement_method 'phi and omega scans'
_diffrn_radiation_type MoK\a
_diffrn_radiation_wavelength 0.71073
_diffrn_reflns_av_unetI/netI 0.1315
_diffrn_reflns_Laue_measured_fraction_full 0.983
_diffrn_reflns_Laue_measured_fraction_max 0.949
_diffrn_reflns_limit_h_max 12
_diffrn_reflns_limit_h_min -12
_diffrn_reflns_limit_k_max 16
_diffrn_reflns_limit_k_min -17
_diffrn_reflns_limit_l_max 18
_diffrn_reflns_limit_l_min -18
_diffrn_reflns_number 26245
_diffrn_reflns_point_group_measured_fraction_full 0.983
_diffrn_reflns_point_group_measured_fraction_max 0.949
_diffrn_reflns_theta_full 25.242
_diffrn_reflns_theta_max 27.336
_diffrn_reflns_theta_min 1.622
_diffrn_source tube
_exptl_absorpt_coefficient_mu 1.176
_exptl_absorpt_correction_T_max 1.00
_exptl_absorpt_correction_T_min 0.70
_exptl_absorpt_correction_type multi-scan
_exptl_absorpt_process_details sadabs
_exptl_crystal_colour yellow
_exptl_crystal_density_diffrn 1.721
_exptl_crystal_description shard
_exptl_crystal_F_000 912
_exptl_crystal_size_max 0.20
_exptl_crystal_size_mid 0.06
_exptl_crystal_size_min 0.04
_refine_diff_density_max 0.906
_refine_diff_density_min -0.686
_refine_diff_density_rms 0.135
_refine_ls_extinction_method none
_refine_ls_goodness_of_fit_ref 0.982
_refine_ls_hydrogen_treatment constr
_refine_ls_matrix_type full
_refine_ls_number_parameters 490
_refine_ls_number_reflns 26245
_refine_ls_number_restraints 0
_refine_ls_restrained_S_all 0.982
_refine_ls_R_factor_all 0.1301
_refine_ls_R_factor_gt 0.0635
_refine_ls_shift/su_max 0.001
_refine_ls_shift/su_mean 0.000
_refine_ls_structure_factor_coef Fsqd
_refine_ls_weighting_details 'w=1/[\s^2^(Fo^2^)+(0.0543P)^2^] where P=(Fo^2^+2Fc^2^)/3'
_refine_ls_weighting_scheme calc
_refine_ls_wR_factor_gt 0.1258
_refine_ls_wR_factor_ref 0.1439
_reflns_Friedel_coverage 0.000
_reflns_number_gt 15414
_reflns_number_total 26245
_reflns_threshold_expression 'I > 2\s(I)'
_cod_data_source_file c6nj03555h2.cif
_cod_data_source_block shelx_Ag_L1_sal
_cod_depositor_comments 'Adding full bibliography for 7055960--7055969.cif.'
_cod_original_cell_volume 1757.03(17)
_cod_database_code 7055968
_shelx_shelxl_version_number 2014/7
_shelx_space_group_comment
;
The symmetry employed for this shelxl refinement is uniquely defined
by the following loop, which should always be used as a source of
symmetry information in preference to the above space-group names.
They are only intended as comments.
;

loop_
_space_group_symop_operation_xyz
'x, y, z'
'-x, -y, -z'

loop_
_atom_site_label
_atom_site_type_symbol
_atom_site_fract_x
_atom_site_fract_y
_atom_site_fract_z
_atom_site_U_iso_or_equiv
_atom_site_adp_type
_atom_site_occupancy
_atom_site_site_symmetry_order
_atom_site_calc_flag
_atom_site_refinement_flags_posn
_atom_site_refinement_flags_adp
Ag1 Ag 0.07120(6) 0.36541(5) 1.03025(4) 0.0300(2) Uani 1 1 d . .
Ag2 Ag 0.99609(6) 0.13420(5) -0.05391(4) 0.0337(2) Uani 1 1 d . .
O1 O 0.2458(5) 0.4717(4) 0.0852(4) 0.0336(14) Uani 1 1 d . .
O2 O 0.1100(6) 0.6284(4) 0.0787(4) 0.0346(15) Uani 1 1 d . .
O3 O 0.3182(6) 0.3542(4) 0.2462(4) 0.0430(16) Uani 1 1 d . .
H3 H 0.3190 0.3770 0.1842 0.064 Uiso 1 1 calc R U
O4 O 0.7660(6) -0.0190(5) -0.0760(4) 0.0442(16) Uani 1 1 d . .
O5 O 0.8030(5) 0.1482(5) -0.1636(4) 0.0358(15) Uani 1 1 d . .
O6 O 0.7602(6) -0.1530(4) -0.1626(4) 0.0411(15) Uani 1 1 d . .
H6H H 0.7531 -0.1273 -0.1149 0.062 Uiso 1 1 calc R U
N1 N 0.2394(7) 0.3459(5) 0.9110(4) 0.0260(16) Uani 1 1 d . .
N2 N 0.5297(6) 0.3547(5) 0.5771(5) 0.0256(16) Uani 1 1 d . .
N3 N 0.6499(6) 0.3477(5) 0.5053(4) 0.0238(16) Uani 1 1 d . .
N4 N 0.9174(7) 0.3704(4) 0.1607(4) 0.0212(15) Uani 1 1 d . .
N5 N 0.8464(6) 0.1434(4) 0.0761(4) 0.0216(15) Uani 1 1 d . .
N6 N 0.5680(6) 0.1368(5) 0.4147(4) 0.0242(16) Uani 1 1 d . .
N7 N 0.4477(6) 0.1475(4) 0.4842(4) 0.0229(15) Uani 1 1 d . .
N8 N 0.1587(7) 0.1254(5) 0.8229(5) 0.0254(16) Uani 1 1 d . .
C1 C 0.3734(8) 0.3255(6) 0.9225(6) 0.032(2) Uani 1 1 d . .
H1 H 0.3963 0.3128 0.9869 0.039 Uiso 1 1 calc R U
C2 C 0.4783(8) 0.3224(6) 0.8438(5) 0.031(2) Uani 1 1 d . .
H2 H 0.5717 0.3079 0.8548 0.037 Uiso 1 1 calc R U
C3 C 0.4488(8) 0.3403(5) 0.7491(5) 0.0218(19) Uani 1 1 d . .
C4 C 0.3098(8) 0.3622(5) 0.7373(5) 0.0209(19) Uani 1 1 d . .
H4 H 0.2844 0.3754 0.6735 0.025 Uiso 1 1 calc R U
C5 C 0.2099(8) 0.3646(5) 0.8191(6) 0.0225(19) Uani 1 1 d . .
H5 H 0.1157 0.3803 0.8100 0.027 Uiso 1 1 calc R U
C6 C 0.5587(8) 0.3370(5) 0.6645(5) 0.026(2) Uani 1 1 d . .
H6 H 0.6525 0.3216 0.6746 0.031 Uiso 1 1 calc R U
C7 C 0.6177(8) 0.3718(5) 0.4192(5) 0.0231(19) Uani 1 1 d . .
H7 H 0.5232 0.3917 0.4110 0.028 Uiso 1 1 calc R U
C8 C 0.7232(8) 0.3698(5) 0.3312(5) 0.0182(18) Uani 1 1 d . .
C9 C 0.8626(8) 0.3480(5) 0.3365(5) 0.0221(19) Uani 1 1 d . .
H9 H 0.8937 0.3328 0.3986 0.027 Uiso 1 1 calc R U
C10 C 0.9565(8) 0.3483(5) 0.2513(5) 0.0246(19) Uani 1 1 d . .
H10 H 1.0522 0.3324 0.2562 0.030 Uiso 1 1 calc R U
C11 C 0.7816(8) 0.3921(5) 0.1553(5) 0.0214(19) Uani 1 1 d . .
H11 H 0.7524 0.4079 0.0923 0.026 Uiso 1 1 calc R U
C12 C 0.6834(8) 0.3920(5) 0.2387(5) 0.0217(19) Uani 1 1 d . .
H12 H 0.5881 0.4073 0.2326 0.026 Uiso 1 1 calc R U
C13 C 0.7151(8) 0.1711(6) 0.0673(5) 0.0234(19) Uani 1 1 d . .
H13 H 0.6894 0.1875 0.0031 0.028 Uiso 1 1 calc R U
C14 C 0.6125(8) 0.1775(5) 0.1469(5) 0.0244(19) Uani 1 1 d . .
H14 H 0.5186 0.1989 0.1373 0.029 Uiso 1 1 calc R U
C15 C 0.6489(8) 0.1519(5) 0.2418(5) 0.0171(18) Uani 1 1 d . .
C16 C 0.7854(8) 0.1232(5) 0.2507(5) 0.0187(18) Uani 1 1 d . .
H16 H 0.8138 0.1049 0.3142 0.022 Uiso 1 1 calc R U
C17 C 0.8814(8) 0.1209(5) 0.1677(5) 0.0222(19) Uani 1 1 d . .
H17 H 0.9763 0.1027 0.1748 0.027 Uiso 1 1 calc R U
C18 C 0.5391(7) 0.1565(5) 0.3273(5) 0.0200(18) Uani 1 1 d . .
H18 H 0.4454 0.1745 0.3170 0.024 Uiso 1 1 calc R U
C19 C 0.4761(8) 0.1205(5) 0.5737(5) 0.0224(19) Uani 1 1 d . .
H19 H 0.5691 0.0982 0.5852 0.027 Uiso 1 1 calc R U
C20 C 0.3642(8) 0.1244(5) 0.6579(5) 0.0193(18) Uani 1 1 d . .
C21 C 0.3966(8) 0.0939(5) 0.7536(5) 0.0235(19) Uani 1 1 d . .
H21 H 0.4899 0.0718 0.7648 0.028 Uiso 1 1 calc R U
C22 C 0.2908(9) 0.0961(6) 0.8326(5) 0.026(2) Uani 1 1 d . .
H22 H 0.3144 0.0753 0.8979 0.031 Uiso 1 1 calc R U
C23 C 0.1279(8) 0.1546(6) 0.7291(5) 0.0230(19) Uani 1 1 d . .
H23 H 0.0337 0.1753 0.7203 0.028 Uiso 1 1 calc R U
C24 C 0.2265(8) 0.1560(5) 0.6456(5) 0.0208(19) Uani 1 1 d . .
H24 H 0.2004 0.1782 0.5811 0.025 Uiso 1 1 calc R U
C25 C 0.1802(8) 0.5442(7) 0.1249(6) 0.0265(19) Uani 1 1 d . .
C26 C 0.1833(7) 0.5260(6) 0.2338(5) 0.0219(18) Uani 1 1 d . .
C27 C 0.2494(8) 0.4312(6) 0.2893(6) 0.029(2) Uani 1 1 d . .
C28 C 0.2451(8) 0.4118(7) 0.3918(6) 0.035(2) Uani 1 1 d . .
H28 H 0.2900 0.3464 0.4297 0.042 Uiso 1 1 calc R U
C29 C 0.1761(8) 0.4873(7) 0.4377(6) 0.035(2) Uani 1 1 d . .
H29 H 0.1726 0.4737 0.5075 0.042 Uiso 1 1 calc R U
C30 C 0.1115(8) 0.5833(7) 0.3831(6) 0.036(2) Uani 1 1 d . .
H30 H 0.0644 0.6358 0.4149 0.043 Uiso 1 1 calc R U
C31 C 0.1163(7) 0.6019(6) 0.2819(6) 0.029(2) Uani 1 1 d . .
H31 H 0.0727 0.6681 0.2443 0.034 Uiso 1 1 calc R U
C32 C 0.7869(8) 0.0558(8) -0.1571(6) 0.033(2) Uani 1 1 d . .
C33 C 0.7985(7) 0.0258(6) -0.2514(5) 0.0245(19) Uani 1 1 d . .
C34 C 0.7868(7) -0.0776(6) -0.2495(6) 0.027(2) Uani 1 1 d . .
C35 C 0.8028(7) -0.1029(7) -0.3402(6) 0.032(2) Uani 1 1 d . .
H35 H 0.7945 -0.1726 -0.3395 0.038 Uiso 1 1 calc R U
C36 C 0.8304(7) -0.0276(7) -0.4288(6) 0.032(2) Uani 1 1 d . .
H36 H 0.8423 -0.0464 -0.4891 0.039 Uiso 1 1 calc R U
C37 C 0.8415(7) 0.0753(6) -0.4335(5) 0.028(2) Uani 1 1 d . .
H37 H 0.8595 0.1271 -0.4959 0.034 Uiso 1 1 calc R U
C38 C 0.8258(7) 0.1007(6) -0.3449(6) 0.0266(19) Uani 1 1 d . .
H38 H 0.8338 0.1710 -0.3472 0.032 Uiso 1 1 calc R U

loop_
_atom_site_aniso_label
_atom_site_aniso_U_11
_atom_site_aniso_U_22
_atom_site_aniso_U_33
_atom_site_aniso_U_23
_atom_site_aniso_U_13
_atom_site_aniso_U_12
Ag1 0.0288(4) 0.0388(5) 0.0179(4) -0.0091(3) 0.0086(3) -0.0055(3)
Ag2 0.0330(5) 0.0459(5) 0.0224(4) -0.0163(3) 0.0136(3) -0.0136(3)
O1 0.029(3) 0.043(4) 0.029(3) -0.018(3) 0.003(3) -0.002(3)
O2 0.041(4) 0.037(4) 0.021(3) -0.006(3) 0.009(3) -0.011(3)
O3 0.044(4) 0.035(4) 0.043(4) -0.009(3) -0.006(3) 0.005(3)
O4 0.048(4) 0.059(4) 0.019(3) -0.003(3) 0.007(3) -0.018(3)
O5 0.026(4) 0.049(4) 0.038(4) -0.024(3) 0.003(3) -0.008(3)
O6 0.040(4) 0.041(4) 0.038(4) -0.003(3) -0.006(3) -0.009(3)
N1 0.030(5) 0.029(4) 0.014(4) -0.008(3) 0.005(3) 0.000(3)
N2 0.028(4) 0.030(4) 0.017(4) -0.008(3) 0.005(3) -0.008(3)
N3 0.025(4) 0.029(4) 0.015(4) -0.007(3) 0.007(3) -0.007(3)
N4 0.030(4) 0.020(4) 0.012(3) -0.005(3) 0.005(3) -0.006(3)
N5 0.017(4) 0.023(4) 0.022(4) -0.005(3) 0.002(3) -0.004(3)
N6 0.021(4) 0.035(4) 0.011(3) -0.005(3) 0.009(3) -0.006(3)
N7 0.017(4) 0.028(4) 0.021(4) -0.010(3) 0.010(3) -0.005(3)
N8 0.023(4) 0.026(4) 0.024(4) -0.008(3) 0.004(3) -0.004(3)
C1 0.019(5) 0.051(6) 0.020(5) -0.009(4) 0.001(4) 0.004(4)
C2 0.025(5) 0.050(6) 0.014(4) -0.007(4) -0.002(4) -0.002(4)
C3 0.019(5) 0.018(5) 0.026(5) -0.007(4) 0.002(4) -0.002(4)
C4 0.023(5) 0.027(5) 0.012(4) -0.009(4) 0.005(4) -0.005(4)
C5 0.013(5) 0.027(5) 0.029(5) -0.013(4) 0.001(4) 0.000(4)
C6 0.022(5) 0.026(5) 0.025(5) -0.011(4) 0.007(4) -0.001(4)
C7 0.026(5) 0.024(5) 0.017(4) -0.007(4) 0.002(4) -0.003(4)
C8 0.023(5) 0.020(5) 0.011(4) -0.001(3) -0.001(4) -0.009(4)
C9 0.025(5) 0.024(5) 0.016(4) -0.003(4) -0.001(4) -0.008(4)
C10 0.023(5) 0.018(5) 0.026(5) 0.000(4) 0.002(4) -0.003(4)
C11 0.020(5) 0.025(5) 0.019(4) -0.006(4) -0.001(4) -0.006(4)
C12 0.022(5) 0.021(5) 0.023(4) -0.007(4) -0.005(4) 0.000(4)
C13 0.027(5) 0.026(5) 0.014(4) -0.003(4) -0.002(4) -0.001(4)
C14 0.015(5) 0.026(5) 0.030(5) -0.008(4) 0.001(4) 0.000(4)
C15 0.019(5) 0.016(4) 0.015(4) -0.006(3) 0.003(4) -0.002(4)
C16 0.017(5) 0.025(5) 0.014(4) -0.007(4) 0.001(4) -0.003(4)
C17 0.020(5) 0.027(5) 0.021(5) -0.008(4) -0.003(4) -0.006(4)
C18 0.009(4) 0.019(5) 0.027(5) -0.003(4) 0.005(4) -0.004(3)
C19 0.019(5) 0.022(5) 0.023(5) -0.005(4) 0.003(4) -0.005(4)
C20 0.022(5) 0.014(4) 0.018(4) -0.005(3) 0.008(4) -0.003(4)
C21 0.022(5) 0.026(5) 0.021(4) -0.007(4) 0.002(4) -0.005(4)
C22 0.044(6) 0.019(5) 0.012(4) -0.003(4) -0.001(4) -0.005(4)
C23 0.019(5) 0.029(5) 0.022(5) -0.013(4) 0.007(4) -0.009(4)
C24 0.027(5) 0.017(5) 0.017(4) -0.004(3) -0.004(4) 0.000(4)
C25 0.021(5) 0.032(6) 0.025(5) -0.006(4) 0.001(4) -0.007(4)
C26 0.015(4) 0.025(5) 0.023(4) -0.004(4) 0.001(3) -0.006(4)
C27 0.025(5) 0.028(5) 0.035(5) -0.008(4) -0.002(4) -0.008(4)
C28 0.029(5) 0.038(6) 0.032(5) 0.007(4) -0.012(4) -0.013(4)
C29 0.033(5) 0.055(7) 0.018(4) -0.004(5) -0.001(4) -0.021(5)
C30 0.037(6) 0.048(6) 0.027(5) -0.016(5) 0.001(4) -0.011(5)
C31 0.023(5) 0.036(5) 0.030(5) -0.011(4) -0.006(4) -0.009(4)
C32 0.010(5) 0.060(7) 0.033(5) -0.020(5) 0.003(4) -0.010(4)
C33 0.011(4) 0.037(5) 0.026(5) -0.012(4) -0.002(3) -0.001(4)
C34 0.013(5) 0.031(5) 0.031(5) 0.002(4) -0.008(4) -0.001(4)
C35 0.020(5) 0.039(6) 0.045(6) -0.025(5) -0.009(4) 0.003(4)
C36 0.013(5) 0.059(7) 0.028(5) -0.021(5) -0.002(4) 0.002(4)
C37 0.026(5) 0.043(6) 0.016(4) -0.006(4) -0.003(4) -0.009(4)
C38 0.010(4) 0.034(5) 0.038(5) -0.012(4) -0.006(4) -0.003(4)

loop_
_atom_type_symbol
_atom_type_description
_atom_type_scat_dispersion_real
_atom_type_scat_dispersion_imag
_atom_type_scat_source
Ag Ag -0.8971 1.1015 'International Tables Vol C Tables 4.2.6.8 and 6.1.1.4'
O O 0.0106 0.0060 'International Tables Vol C Tables 4.2.6.8 and 6.1.1.4'
N N 0.0061 0.0033 'International Tables Vol C Tables 4.2.6.8 and 6.1.1.4'
C C 0.0033 0.0016 'International Tables Vol C Tables 4.2.6.8 and 6.1.1.4'
H H 0.0000 0.0000 'International Tables Vol C Tables 4.2.6.8 and 6.1.1.4'

loop_
_geom_angle_atom_site_label_1
_geom_angle_atom_site_label_2
_geom_angle_atom_site_label_3
_geom_angle
_geom_angle_site_symmetry_1
_geom_angle_site_symmetry_3
N4 Ag1 N1 173.4(2) 1_456 .
N4 Ag1 O2 93.5(2) 1_456 2_566
N1 Ag1 O2 91.2(2) . 2_566
N4 Ag1 Ag1 78.55(15) 1_456 2_567
N1 Ag1 Ag1 107.03(16) . 2_567
O2 Ag1 Ag1 78.11(12) 2_566 2_567
N5 Ag2 N8 175.2(2) . 1_654
N5 Ag2 Ag2 82.91(15) . 2_755
N8 Ag2 Ag2 97.21(16) 1_654 2_755
C25 O2 Ag1 124.7(5) . 2_566
C27 O3 H3 109.5 . .
C34 O6 H6H 109.5 . .
C5 N1 C1 117.7(6) . .
C5 N1 Ag1 118.7(5) . .
C1 N1 Ag1 123.2(5) . .
C6 N2 N3 112.3(6) . .
C7 N3 N2 110.5(6) . .
C11 N4 C10 118.0(6) . .
C11 N4 Ag1 121.6(5) . 1_654
C10 N4 Ag1 120.3(5) . 1_654
C13 N5 C17 117.8(6) . .
C13 N5 Ag2 119.4(5) . .
C17 N5 Ag2 122.9(5) . .
C18 N6 N7 111.3(6) . .
C19 N7 N6 111.3(6) . .
C22 N8 C23 116.7(6) . .
C22 N8 Ag2 123.5(5) . 1_456
C23 N8 Ag2 119.7(5) . 1_456
N1 C1 C2 122.1(8) . .
N1 C1 H1 118.9 . .
C2 C1 H1 118.9 . .
C1 C2 C3 120.5(8) . .
C1 C2 H2 119.7 . .
C3 C2 H2 119.7 . .
C2 C3 C4 117.2(7) . .
C2 C3 C6 121.4(7) . .
C4 C3 C6 121.3(7) . .
C5 C4 C3 119.3(7) . .
C5 C4 H4 120.4 . .
C3 C4 H4 120.4 . .
N1 C5 C4 123.1(7) . .
N1 C5 H5 118.5 . .
C4 C5 H5 118.5 . .
N2 C6 C3 120.7(7) . .
N2 C6 H6 119.7 . .
C3 C6 H6 119.7 . .
N3 C7 C8 121.5(7) . .
N3 C7 H7 119.2 . .
C8 C7 H7 119.2 . .
C9 C8 C12 117.7(7) . .
C9 C8 C7 122.5(7) . .
C12 C8 C7 119.8(7) . .
C10 C9 C8 119.8(7) . .
C10 C9 H9 120.1 . .
C8 C9 H9 120.1 . .
N4 C10 C9 122.4(7) . .
N4 C10 H10 118.8 . .
C9 C10 H10 118.8 . .
N4 C11 C12 121.7(7) . .
N4 C11 H11 119.1 . .
C12 C11 H11 119.1 . .
C11 C12 C8 120.3(7) . .
C11 C12 H12 119.8 . .
C8 C12 H12 119.8 . .
N5 C13 C14 123.1(7) . .
N5 C13 H13 118.5 . .
C14 C13 H13 118.5 . .
C13 C14 C15 118.9(7) . .
C13 C14 H14 120.5 . .
C15 C14 H14 120.5 . .
C16 C15 C14 117.9(7) . .
C16 C15 C18 123.1(7) . .
C14 C15 C18 119.0(7) . .
C15 C16 C17 119.7(7) . .
C15 C16 H16 120.2 . .
C17 C16 H16 120.2 . .
N5 C17 C16 122.6(7) . .
N5 C17 H17 118.7 . .
C16 C17 H17 118.7 . .
N6 C18 C15 121.1(7) . .
N6 C18 H18 119.5 . .
C15 C18 H18 119.5 . .
N7 C19 C20 120.0(7) . .
N7 C19 H19 120.0 . .
C20 C19 H19 120.0 . .
C21 C20 C24 118.3(7) . .
C21 C20 C19 119.1(7) . .
C24 C20 C19 122.6(7) . .
C22 C21 C20 118.8(7) . .
C22 C21 H21 120.6 . .
C20 C21 H21 120.6 . .
N8 C22 C21 124.0(7) . .
N8 C22 H22 118.0 . .
C21 C22 H22 118.0 . .
N8 C23 C24 123.4(7) . .
N8 C23 H23 118.3 . .
C24 C23 H23 118.3 . .
C23 C24 C20 118.7(7) . .
C23 C24 H24 120.6 . .
C20 C24 H24 120.6 . .
O2 C25 O1 123.8(7) . .
O2 C25 C26 118.5(7) . .
O1 C25 C26 117.7(7) . .
C27 C26 C31 118.4(7) . .
C27 C26 C25 120.5(7) . .
C31 C26 C25 121.1(7) . .
O3 C27 C26 121.1(7) . .
O3 C27 C28 118.5(7) . .
C26 C27 C28 120.4(7) . .
C29 C28 C27 119.9(8) . .
C29 C28 H28 120.0 . .
C27 C28 H28 120.0 . .
C28 C29 C30 120.4(7) . .
C28 C29 H29 119.8 . .
C30 C29 H29 119.8 . .
C31 C30 C29 119.3(7) . .
C31 C30 H30 120.4 . .
C29 C30 H30 120.4 . .
C30 C31 C26 121.5(7) . .
C30 C31 H31 119.2 . .
C26 C31 H31 119.2 . .
O5 C32 O4 125.9(7) . .
O5 C32 C33 118.5(8) . .
O4 C32 C33 115.5(8) . .
C34 C33 C38 118.1(7) . .
C34 C33 C32 121.5(7) . .
C38 C33 C32 120.5(7) . .
O6 C34 C33 121.1(7) . .
O6 C34 C35 119.5(7) . .
C33 C34 C35 119.4(7) . .
C36 C35 C34 120.2(8) . .
C36 C35 H35 119.9 . .
C34 C35 H35 119.9 . .
C35 C36 C37 122.0(7) . .
C35 C36 H36 119.0 . .
C37 C36 H36 119.0 . .
C38 C37 C36 118.1(7) . .
C38 C37 H37 120.9 . .
C36 C37 H37 120.9 . .
C37 C38 C33 122.2(7) . .
C37 C38 H38 118.9 . .
C33 C38 H38 118.9 . .

loop_
_geom_bond_atom_site_label_1
_geom_bond_atom_site_label_2
_geom_bond_distance
_geom_bond_site_symmetry_2
Ag1 N4 2.170(5) 1_456
Ag1 N1 2.175(6) .
Ag1 O2 2.594(6) 2_566
Ag1 Ag1 3.4944(12) 2_567
Ag2 N5 2.154(6) .
Ag2 N8 2.154(6) 1_654
Ag2 Ag2 3.4238(12) 2_755
O1 C25 1.276(8) .
O2 C25 1.265(9) .
O2 Ag1 2.594(6) 2_566
O3 C27 1.361(8) .
O3 H3 0.8400 .
O4 C32 1.281(9) .
O5 C32 1.250(9) .
O6 C34 1.348(8) .
O6 H6H 0.8400 .
N1 C5 1.340(9) .
N1 C1 1.347(9) .
N2 C6 1.279(8) .
N2 N3 1.420(7) .
N3 C7 1.261(8) .
N4 C11 1.344(8) .
N4 C10 1.354(8) .
N4 Ag1 2.170(5) 1_654
N5 C13 1.312(8) .
N5 C17 1.350(8) .
N6 C18 1.274(8) .
N6 N7 1.409(7) .
N7 C19 1.289(8) .
N8 C22 1.323(9) .
N8 C23 1.354(9) .
N8 Ag2 2.154(6) 1_456
C1 C2 1.376(9) .
C1 H1 0.9500 .
C2 C3 1.381(9) .
C2 H2 0.9500 .
C3 C4 1.395(10) .
C3 C6 1.464(9) .
C4 C5 1.379(9) .
C4 H4 0.9500 .
C5 H5 0.9500 .
C6 H6 0.9500 .
C7 C8 1.470(9) .
C7 H7 0.9500 .
C8 C9 1.378(9) .
C8 C12 1.383(9) .
C9 C10 1.376(9) .
C9 H9 0.9500 .
C10 H10 0.9500 .
C11 C12 1.381(9) .
C11 H11 0.9500 .
C12 H12 0.9500 .
C13 C14 1.379(9) .
C13 H13 0.9500 .
C14 C15 1.396(9) .
C14 H14 0.9500 .
C15 C16 1.362(9) .
C15 C18 1.474(9) .
C16 C17 1.370(9) .
C16 H16 0.9500 .
C17 H17 0.9500 .
C18 H18 0.9500 .
C19 C20 1.472(9) .
C19 H19 0.9500 .
C20 C21 1.386(9) .
C20 C24 1.387(9) .
C21 C22 1.384(9) .
C21 H21 0.9500 .
C22 H22 0.9500 .
C23 C24 1.381(9) .
C23 H23 0.9500 .
C24 H24 0.9500 .
C25 C26 1.504(10) .
C26 C27 1.385(10) .
C26 C31 1.388(9) .
C27 C28 1.398(10) .
C28 C29 1.369(10) .
C28 H28 0.9500 .
C29 C30 1.384(11) .
C29 H29 0.9500 .
C30 C31 1.380(9) .
C30 H30 0.9500 .
C31 H31 0.9500 .
C32 C33 1.500(10) .
C33 C34 1.403(10) .
C33 C38 1.408(10) .
C34 C35 1.410(10) .
C35 C36 1.364(10) .
C35 H35 0.9500 .
C36 C37 1.382(10) .
C36 H36 0.9500 .
C37 C38 1.382(9) .
C37 H37 0.9500 .
C38 H38 0.9500 .

loop_
_geom_torsion_atom_site_label_1
_geom_torsion_atom_site_label_2
_geom_torsion_atom_site_label_3
_geom_torsion_atom_site_label_4
_geom_torsion
_geom_torsion_site_symmetry_1
C6 N2 N3 C7 -176.0(6) .
C18 N6 N7 C19 175.6(6) .
C5 N1 C1 C2 -0.7(11) .
Ag1 N1 C1 C2 -174.4(6) .
N1 C1 C2 C3 -0.1(12) .
C1 C2 C3 C4 0.5(11) .
C1 C2 C3 C6 -179.7(7) .
C2 C3 C4 C5 -0.2(10) .
C6 C3 C4 C5 -179.9(6) .
C1 N1 C5 C4 1.1(11) .
Ag1 N1 C5 C4 175.0(5) .
C3 C4 C5 N1 -0.6(11) .
N3 N2 C6 C3 -179.9(6) .
C2 C3 C6 N2 -179.4(7) .
C4 C3 C6 N2 0.3(11) .
N2 N3 C7 C8 -179.3(6) .
N3 C7 C8 C9 -4.0(11) .
N3 C7 C8 C12 177.1(7) .
C12 C8 C9 C10 -0.4(10) .
C7 C8 C9 C10 -179.4(6) .
C11 N4 C10 C9 -0.4(10) .
Ag1 N4 C10 C9 -178.4(5) 1_654
C8 C9 C10 N4 0.6(11) .
C10 N4 C11 C12 -0.1(10) .
Ag1 N4 C11 C12 177.9(5) 1_654
N4 C11 C12 C8 0.3(11) .
C9 C8 C12 C11 0.0(10) .
C7 C8 C12 C11 178.9(6) .
C17 N5 C13 C14 -0.4(10) .
Ag2 N5 C13 C14 179.1(5) .
N5 C13 C14 C15 -1.0(11) .
C13 C14 C15 C16 0.9(10) .
C13 C14 C15 C18 -178.7(6) .
C14 C15 C16 C17 0.4(10) .
C18 C15 C16 C17 -180.0(6) .
C13 N5 C17 C16 1.8(10) .
Ag2 N5 C17 C16 -177.7(5) .
C15 C16 C17 N5 -1.8(11) .
N7 N6 C18 C15 179.1(6) .
C16 C15 C18 N6 2.4(11) .
C14 C15 C18 N6 -178.0(7) .
N6 N7 C19 C20 -179.1(6) .
N7 C19 C20 C21 179.2(6) .
N7 C19 C20 C24 0.2(11) .
C24 C20 C21 C22 0.1(10) .
C19 C20 C21 C22 -179.0(6) .
C23 N8 C22 C21 0.0(11) .
Ag2 N8 C22 C21 -177.5(5) 1_456
C20 C21 C22 N8 0.3(11) .
C22 N8 C23 C24 -0.6(10) .
Ag2 N8 C23 C24 176.9(5) 1_456
N8 C23 C24 C20 1.0(11) .
C21 C20 C24 C23 -0.7(10) .
C19 C20 C24 C23 178.3(6) .
Ag1 O2 C25 O1 48.7(10) 2_566
Ag1 O2 C25 C26 -129.1(6) 2_566
O2 C25 C26 C27 174.7(7) .
O1 C25 C26 C27 -3.2(11) .
O2 C25 C26 C31 -3.0(11) .
O1 C25 C26 C31 179.0(7) .
C31 C26 C27 O3 -179.2(6) .
C25 C26 C27 O3 3.0(11) .
C31 C26 C27 C28 1.7(11) .
C25 C26 C27 C28 -176.2(7) .
O3 C27 C28 C29 -179.7(7) .
C26 C27 C28 C29 -0.5(11) .
C27 C28 C29 C30 -0.6(12) .
C28 C29 C30 C31 0.5(12) .
C29 C30 C31 C26 0.7(12) .
C27 C26 C31 C30 -1.7(11) .
C25 C26 C31 C30 176.1(7) .
O5 C32 C33 C34 177.5(7) .
O4 C32 C33 C34 0.1(10) .
O5 C32 C33 C38 -0.5(11) .
O4 C32 C33 C38 -177.9(7) .
C38 C33 C34 O6 -179.7(6) .
C32 C33 C34 O6 2.2(11) .
C38 C33 C34 C35 0.1(10) .
C32 C33 C34 C35 -178.0(6) .
O6 C34 C35 C36 -179.7(7) .
C33 C34 C35 C36 0.4(11) .
C34 C35 C36 C37 -1.0(12) .
C35 C36 C37 C38 0.9(11) .
C36 C37 C38 C33 -0.3(11) .
C34 C33 C38 C37 -0.1(11) .
C32 C33 C38 C37 178.0(7) .
